data_7012414
loop_
_publ_author_name
'Caltagirone, Claudia'
'Bencini, Andrea'
'Demartin, Francesco'
'Devillanova, Francesco A.'
'Garau, Alessandra'
'Isaia, Francesco'
'Lippolis, Vito'
'Mariani, Palma'
'Papke, Ulrich'
'Tei, Lorenzo'
'Verani, Gaetano'

_publ_section_title
;
 Redox chemosensors: coordination chemistry towards CuII, ZnII, CdII,
 HgII, and PbII of 1-aza-4,10-dithia-7-oxacyclododecane ([12]aneNS2O)
 and its N-ferrocenylmethyl derivativeElectronic supplementary
 information (ESI) available: synthetic details including analytical
 and spectroscopic data for the isolated complexes. Ortep views of the
 coordination sphere around the metal centres in 1, 2 and 5. See
 http://www.rsc.org/suppdata/dt/b2/b210806m/
;
_journal_issue 5
_journal_name_full 'Dalton Transactions'
_journal_page_first 901
_journal_paper_doi 10.1039/b210806m
_journal_year 2003
_chemical_formula_moiety 'C8 H17 Cd N3 O7 S2'
_chemical_formula_sum 'C8 H17 Cd N3 O7 S2'
_chemical_formula_weight 443.77
_chemical_name_systematic
; 
? 
;
_space_group_IT_number 19
_symmetry_cell_setting orthorhombic
_symmetry_space_group_name_Hall 'P 2ac 2ab'
_symmetry_space_group_name_H-M 'P 21 21 21'
_atom_sites_solution_hydrogens geom
_atom_sites_solution_primary direct
_atom_sites_solution_secondary difmap
_audit_creation_method SHELXL-97
_cell_angle_alpha 90.00
_cell_angle_beta 90.00
_cell_angle_gamma 90.00
_cell_formula_units_Z 4
_cell_length_a 8.950(2)
_cell_length_b 11.980(3)
_cell_length_c 14.746(4)
_cell_measurement_reflns_used 25
_cell_measurement_temperature 293(2)
_cell_measurement_theta_max 15.5
_cell_measurement_theta_min 9.8
_cell_volume 1581.1(7)
_computing_structure_refinement 'SHELXL-97 (Sheldrick, 1997)'
_computing_structure_solution 'SHELXS-97 (Sheldrick, 1990)'
_diffrn_ambient_temperature 293(2)
_diffrn_measured_fraction_theta_full 0.998
_diffrn_measured_fraction_theta_max 0.998
_diffrn_measurement_device_type 'CAD4 diffractometer'
_diffrn_measurement_method omega
_diffrn_radiation_monochromator graphite
_diffrn_radiation_source 'fine-focus sealed tube'
_diffrn_radiation_type MoK\a
_diffrn_radiation_wavelength 0.71073
_diffrn_reflns_av_R_equivalents 0.0000
_diffrn_reflns_av_sigmaI/netI 0.0241
_diffrn_reflns_limit_h_max 11
_diffrn_reflns_limit_h_min 0
_diffrn_reflns_limit_k_max 15
_diffrn_reflns_limit_k_min 0
_diffrn_reflns_limit_l_max 18
_diffrn_reflns_limit_l_min -18
_diffrn_reflns_number 3436
_diffrn_reflns_theta_full 26.96
_diffrn_reflns_theta_max 26.96
_diffrn_reflns_theta_min 3.16
_diffrn_standards_interval_count 200
_diffrn_standards_number 3
_exptl_absorpt_coefficient_mu 1.678
_exptl_absorpt_correction_T_max 1.00
_exptl_absorpt_correction_T_min 0.93
_exptl_absorpt_correction_type psi-scan
_exptl_crystal_colour colourless
_exptl_crystal_density_diffrn 1.864
_exptl_crystal_density_method 'not measured'
_exptl_crystal_description prism
_exptl_crystal_F_000 888
_exptl_crystal_size_max 0.21
_exptl_crystal_size_mid 0.16
_exptl_crystal_size_min 0.13
_refine_diff_density_max 0.272
_refine_diff_density_min -0.308
_refine_diff_density_rms 0.055
_refine_ls_abs_structure_details 'Flack H D (1983), Acta Cryst. A39, 876-881'
_refine_ls_abs_structure_Flack -0.06(3)
_refine_ls_extinction_method none
_refine_ls_goodness_of_fit_ref 1.045
_refine_ls_hydrogen_treatment 'riding model'
_refine_ls_matrix_type full
_refine_ls_number_parameters 194
_refine_ls_number_reflns 3436
_refine_ls_number_restraints 0
_refine_ls_restrained_S_all 1.045
_refine_ls_R_factor_all 0.0411
_refine_ls_R_factor_gt 0.0226
_refine_ls_shift/su_max 0.001
_refine_ls_shift/su_mean 0.000
_refine_ls_structure_factor_coef Fsqd
_refine_ls_weighting_details 'calc w=1/[\s^2^(Fo^2^)+(0.0267P)^2^+0.3667P] where P=(Fo^2^+2Fc^2^)/3'
_refine_ls_weighting_scheme calc
_refine_ls_wR_factor_gt 0.0524
_refine_ls_wR_factor_ref 0.0564
_reflns_number_gt 2892
_reflns_number_total 3436
_reflns_threshold_expression >2sigma(I)
_cod_data_source_file b210806m.txt
_cod_data_source_block da152
_cod_depositor_comments
;
The following automatic conversions were performed:

'_exptl_absorpt_correction_type' tag value 'psi-scans' was replaced
with 'psi-scan' value.

Automatic conversion script
Id: cif_fix_values 1646 2011-03-28 12:23:43Z adriana 
;
_cod_original_sg_symbol_H-M P212121
_cod_database_code 7012414

loop_
_symmetry_equiv_pos_as_xyz
'x, y, z'
'-x+1/2, -y, z+1/2'
'x+1/2, -y+1/2, -z'
'-x, y+1/2, -z+1/2'

loop_
_atom_site_label
_atom_site_type_symbol
_atom_site_fract_x
_atom_site_fract_y
_atom_site_fract_z
_atom_site_U_iso_or_equiv
_atom_site_adp_type
_atom_site_occupancy
_atom_site_symmetry_multiplicity
_atom_site_calc_flag
_atom_site_refinement_flags
_atom_site_disorder_assembly
_atom_site_disorder_group
Cd Cd 0.14851(2) 0.511931(18) 0.221571(15) 0.05177(7) Uani 1 1 d . . .
N1 N 0.0995(4) 0.3677(3) 0.1202(3) 0.0672(9) Uani 1 1 d . . .
H H 0.030(4) 0.341(3) 0.137(2) 0.040(10) Uiso 1 1 d . . .
S4 S 0.04152(16) 0.63050(10) 0.08326(8) 0.0847(4) Uani 1 1 d . . .
S10 S 0.36943(13) 0.37159(10) 0.26397(8) 0.0840(3) Uani 1 1 d . . .
O7 O 0.3639(3) 0.5465(2) 0.1108(2) 0.0812(8) Uani 1 1 d . . .
C2 C 0.0664(6) 0.4083(4) 0.0281(3) 0.0830(13) Uani 1 1 d . . .
H2A H 0.0191 0.3489 -0.0062 0.100 Uiso 1 1 calc R . .
H2B H 0.1593 0.4272 -0.0020 0.100 Uiso 1 1 calc R . .
C3 C -0.0323(5) 0.5071(5) 0.0280(3) 0.0980(14) Uani 1 1 d . . .
H3A H -0.1255 0.4870 0.0574 0.118 Uiso 1 1 calc R . .
H3B H -0.0553 0.5259 -0.0345 0.118 Uiso 1 1 calc R . .
C5 C 0.2096(7) 0.6615(5) 0.0191(3) 0.1060(18) Uani 1 1 d . . .
H5A H 0.2155 0.6101 -0.0316 0.127 Uiso 1 1 calc R . .
H5B H 0.2008 0.7362 -0.0056 0.127 Uiso 1 1 calc R . .
C6 C 0.3496(7) 0.6544(4) 0.0706(4) 0.1061(17) Uani 1 1 d . . .
H6A H 0.4335 0.6681 0.0305 0.127 Uiso 1 1 calc R . .
H6B H 0.3504 0.7110 0.1176 0.127 Uiso 1 1 calc R . .
C8 C 0.5057(5) 0.5264(5) 0.1495(4) 0.0987(16) Uani 1 1 d . . .
H8A H 0.5253 0.5825 0.1955 0.118 Uiso 1 1 calc R . .
H8B H 0.5816 0.5337 0.1030 0.118 Uiso 1 1 calc R . .
C9 C 0.5169(5) 0.4144(5) 0.1911(4) 0.112(2) Uani 1 1 d . . .
H9A H 0.6094 0.4113 0.2253 0.135 Uiso 1 1 calc R . .
H9B H 0.5249 0.3601 0.1425 0.135 Uiso 1 1 calc R . .
C11 C 0.2850(7) 0.2574(4) 0.2055(4) 0.1080(18) Uani 1 1 d . . .
H11A H 0.3604 0.2003 0.1967 0.130 Uiso 1 1 calc R . .
H11B H 0.2085 0.2260 0.2445 0.130 Uiso 1 1 calc R . .
C12 C 0.2167(6) 0.2816(4) 0.1170(4) 0.0939(15) Uani 1 1 d . . .
H12A H 0.1740 0.2133 0.0930 0.113 Uiso 1 1 calc R . .
H12B H 0.2943 0.3057 0.0755 0.113 Uiso 1 1 calc R . .
N2 N -0.0968(5) 0.4485(3) 0.3354(3) 0.0905(12) Uani 1 1 d . . .
O21 O 0.0373(4) 0.4308(3) 0.3526(3) 0.1104(12) Uani 1 1 d . . .
O22 O -0.1253(3) 0.4912(3) 0.2608(2) 0.0934(9) Uani 1 1 d . . .
O23 O -0.1963(5) 0.4250(4) 0.3885(3) 0.161(2) Uani 1 1 d . . .
N3 N 0.2183(4) 0.6965(3) 0.3413(2) 0.0694(8) Uani 1 1 d . . .
O31 O 0.3213(5) 0.6370(3) 0.3177(3) 0.1251(14) Uani 1 1 d . . .
O32 O 0.1001(5) 0.6811(3) 0.3024(3) 0.1227(15) Uani 1 1 d . . .
O33 O 0.2308(4) 0.7701(3) 0.3976(2) 0.0893(10) Uani 1 1 d . . .

loop_
_atom_site_aniso_label
_atom_site_aniso_U_11
_atom_site_aniso_U_22
_atom_site_aniso_U_33
_atom_site_aniso_U_23
_atom_site_aniso_U_13
_atom_site_aniso_U_12
Cd 0.04728(11) 0.05597(12) 0.05206(12) 0.00164(11) 0.00167(11) 0.00371(11)
N1 0.057(2) 0.066(2) 0.078(2) -0.0036(17) -0.0064(18) -0.0045(16)
S4 0.0983(9) 0.0786(7) 0.0772(7) 0.0137(6) -0.0070(7) 0.0284(7)
S10 0.0764(7) 0.0927(7) 0.0830(7) 0.0053(6) -0.0180(6) 0.0215(6)
O7 0.0642(17) 0.0954(19) 0.0839(18) 0.0117(15) 0.0124(16) -0.0136(17)
C2 0.086(3) 0.094(3) 0.069(3) -0.016(2) -0.016(2) -0.001(3)
C3 0.078(3) 0.124(4) 0.092(3) 0.001(3) -0.032(2) 0.013(3)
C5 0.137(5) 0.104(4) 0.076(3) 0.035(3) 0.008(3) -0.005(3)
C6 0.118(4) 0.106(4) 0.094(3) 0.024(3) 0.017(4) -0.044(4)
C8 0.053(2) 0.138(5) 0.105(4) -0.014(3) 0.011(2) -0.021(3)
C9 0.046(2) 0.148(5) 0.144(5) -0.005(4) -0.008(3) 0.015(3)
C11 0.110(4) 0.069(3) 0.145(5) 0.002(3) -0.022(4) 0.021(2)
C12 0.095(3) 0.066(3) 0.120(4) -0.025(3) -0.016(3) 0.017(2)
N2 0.079(3) 0.094(3) 0.099(3) 0.006(2) 0.038(3) -0.007(2)
O21 0.080(2) 0.145(3) 0.106(3) 0.039(2) 0.015(2) 0.016(2)
O22 0.0637(16) 0.109(2) 0.107(2) -0.003(2) 0.0073(15) -0.0053(18)
O23 0.121(3) 0.190(5) 0.172(4) 0.018(4) 0.096(3) -0.018(3)
N3 0.079(2) 0.063(2) 0.066(2) -0.0076(16) -0.0077(19) 0.0029(18)
O31 0.107(3) 0.125(3) 0.144(3) -0.050(3) 0.005(3) 0.027(3)
O32 0.109(3) 0.102(2) 0.158(4) -0.047(3) -0.045(3) 0.013(2)
O33 0.098(2) 0.081(2) 0.089(2) -0.0260(17) -0.0140(19) 0.0043(17)

loop_
_atom_type_symbol
_atom_type_description
_atom_type_scat_dispersion_real
_atom_type_scat_dispersion_imag
_atom_type_scat_source
Cd Cd -0.8075 1.2024 'International Tables Vol C Tables 4.2.6.8 and 6.1.1.4'
S S 0.1246 0.1234 'International Tables Vol C Tables 4.2.6.8 and 6.1.1.4'
O O 0.0106 0.0060 'International Tables Vol C Tables 4.2.6.8 and 6.1.1.4'
N N 0.0061 0.0033 'International Tables Vol C Tables 4.2.6.8 and 6.1.1.4'
C C 0.0033 0.0016 'International Tables Vol C Tables 4.2.6.8 and 6.1.1.4'
H H 0.0000 0.0000 'International Tables Vol C Tables 4.2.6.8 and 6.1.1.4'

loop_
_geom_angle_atom_site_label_1
_geom_angle_atom_site_label_2
_geom_angle_atom_site_label_3
_geom_angle
_geom_angle_site_symmetry_1
_geom_angle_site_symmetry_3
_geom_angle_publ_flag
N1 Cd O21 98.01(15) . . ?
N1 Cd O32 156.33(13) . . ?
O21 Cd O32 82.26(16) . . ?
N1 Cd O22 83.76(12) . . ?
O21 Cd O22 50.92(12) . . ?
O32 Cd O22 78.09(13) . . ?
N1 Cd O7 81.50(12) . . ?
O21 Cd O7 153.97(12) . . ?
O32 Cd O7 108.52(13) . . ?
O22 Cd O7 152.97(11) . . ?
N1 Cd O31 153.91(13) . . ?
O21 Cd O31 92.40(15) . . ?
O32 Cd O31 48.83(12) . . ?
O22 Cd O31 120.82(12) . . ?
O7 Cd O31 78.77(13) . . ?
N1 Cd S4 80.59(10) . . ?
O21 Cd S4 133.54(10) . . ?
O32 Cd S4 82.23(11) . . ?
O22 Cd S4 83.05(9) . . ?
O7 Cd S4 72.29(8) . . ?
O31 Cd S4 109.06(11) . . ?
N1 Cd S10 79.76(9) . . ?
O21 Cd S10 82.10(10) . . ?
O32 Cd S10 123.45(10) . . ?
O22 Cd S10 127.02(9) . . ?
O7 Cd S10 72.17(8) . . ?
O31 Cd S10 78.06(10) . . ?
S4 Cd S10 141.39(4) . . ?
C12 N1 C2 110.2(4) . . ?
C12 N1 Cd 114.0(3) . . ?
C2 N1 Cd 112.6(3) . . ?
C3 S4 C5 103.6(3) . . ?
C3 S4 Cd 92.31(16) . . ?
C5 S4 Cd 102.12(17) . . ?
C9 S10 C11 104.1(3) . . ?
C9 S10 Cd 103.09(19) . . ?
C11 S10 Cd 93.19(16) . . ?
C8 O7 C6 113.8(4) . . ?
C8 O7 Cd 113.0(3) . . ?
C6 O7 Cd 110.1(3) . . ?
N1 C2 C3 112.7(4) . . ?
C2 C3 S4 115.8(3) . . ?
C6 C5 S4 115.2(3) . . ?
O7 C6 C5 110.1(4) . . ?
O7 C8 C9 112.5(4) . . ?
C8 C9 S10 117.5(4) . . ?
C12 C11 S10 117.0(4) . . ?
C11 C12 N1 113.9(4) . . ?
O23 N2 O22 121.1(5) . . ?
O23 N2 O21 122.2(5) . . ?
O22 N2 O21 116.7(4) . . ?
N2 O21 Cd 99.7(3) . . ?
N2 O22 Cd 92.5(2) . . ?
O31 N3 O33 123.4(4) . . ?
O31 N3 O32 115.8(4) . . ?
O33 N3 O32 120.8(4) . . ?
N3 O31 Cd 92.5(3) . . ?
N3 O32 Cd 101.9(3) . . ?

loop_
_geom_bond_atom_site_label_1
_geom_bond_atom_site_label_2
_geom_bond_distance
_geom_bond_site_symmetry_2
_geom_bond_publ_flag
Cd N1 2.326(4) . ?
Cd O21 2.381(4) . ?
Cd O32 2.391(4) . ?
Cd O22 2.530(3) . ?
Cd O7 2.561(3) . ?
Cd O31 2.578(4) . ?
Cd S4 2.6635(12) . ?
Cd S10 2.6697(11) . ?
N1 C12 1.472(6) . ?
N1 C2 1.473(6) . ?
S4 C3 1.813(5) . ?
S4 C5 1.816(6) . ?
S10 C9 1.778(6) . ?
S10 C11 1.785(5) . ?
O7 C8 1.413(5) . ?
O7 C6 1.428(6) . ?
C2 C3 1.476(6) . ?
C5 C6 1.467(7) . ?
C8 C9 1.479(8) . ?
C11 C12 1.469(8) . ?
N2 O23 1.219(5) . ?
N2 O22 1.240(5) . ?
N2 O21 1.245(5) . ?
N3 O31 1.216(5) . ?
N3 O33 1.217(4) . ?
N3 O32 1.217(4) . ?
